data_4117945
loop_
_publ_author_name
'Lucie Routaboul'
'Pierre Braunstein'
'Jie Xiao'
'Zhengzheng Zhang'
'Peter A. Dowben'
'Guillaume Dalmas'
'Victor Da Costa'
'Olivier F\'elix'
'Gero Decher'
'Luis G. Rosa'
'Bernard Doudin'

_publ_contact_author_address
;Laboratoire de Chimie de Coordination, 
Institut de Chimie (UMR 7177 CNRS), 
Universit\'e Louis Pasteur, 
4 rue Blaise Pascal, F-67070 
Strasbourg Cedex, France, 
;
_publ_contact_author_email braunstein@unistra.fr
_publ_contact_author_fax '+33 368851322'
_publ_contact_author_name 'Dr. Pierre Braunstein'
_publ_contact_author_phone '+33 368851308'
_publ_section_title
;
 Altering the Static Dipole on Surfaces through Chemistry: Molecular Films
 of Zwitterionic Quinonoids
;
_journal_name_full 'Journal of the American Chemical Society'
_journal_page_first 8494
_journal_page_last 8506
_journal_paper_doi 10.1021/ja212104b
_journal_volume 134
_journal_year 2012
_chemical_formula_moiety 'C14 H22 N2 O4'
_chemical_formula_sum 'C14 H22 N2 O4'
_chemical_formula_weight 282.34
_chemical_name_systematic
;
 ?
;
_space_group_IT_number 2
_symmetry_cell_setting triclinic
_symmetry_space_group_name_Hall '-P 1'
_symmetry_space_group_name_H-M 'P -1'
_atom_sites_solution_hydrogens geom
_atom_sites_solution_primary direct
_atom_sites_solution_secondary difmap
_audit_creation_method SHELXL-97
_cell_angle_alpha 108.010(3)
_cell_angle_beta 96.889(4)
_cell_angle_gamma 90.574(4)
_cell_formula_units_Z 2
_cell_length_a 5.4005(3)
_cell_length_b 9.7681(6)
_cell_length_c 14.5879(10)
_cell_measurement_reflns_used 3953
_cell_measurement_temperature 173(2)
_cell_measurement_theta_max 27.485
_cell_measurement_theta_min 0.998
_cell_volume 725.66(8)
_computing_cell_refinement 'Denzo (Nonius B.V., 1998)'
_computing_data_collection 'Collect (Nonius B.V., 1998)'
_computing_data_reduction 'Denzo (Nonius B.V., 1998)'
_computing_molecular_graphics 'PLATON 98 (Spek, 1998)'
_computing_publication_material 'SHELXL-97 (Sheldrick, 1997)'
_computing_structure_refinement 'SHELXL-97 (Sheldrick, 1997)'
_computing_structure_solution 'SHELXS-97 (Sheldrick, 1997)'
_diffrn_ambient_temperature 173(2)
_diffrn_measured_fraction_theta_full 0.994
_diffrn_measured_fraction_theta_max 0.994
_diffrn_measurement_device_type KappaCCD
_diffrn_measurement_method 'phi and omega scans'
_diffrn_radiation_monochromator graphite
_diffrn_radiation_source 'fine-focus sealed tube'
_diffrn_radiation_type MoK\a
_diffrn_radiation_wavelength 0.71073
_diffrn_reflns_av_R_equivalents 0.0855
_diffrn_reflns_av_sigmaI/netI 0.0669
_diffrn_reflns_limit_h_max 7
_diffrn_reflns_limit_h_min -7
_diffrn_reflns_limit_k_max 12
_diffrn_reflns_limit_k_min -12
_diffrn_reflns_limit_l_max 18
_diffrn_reflns_limit_l_min -18
_diffrn_reflns_number 6319
_diffrn_reflns_theta_full 27.45
_diffrn_reflns_theta_max 27.45
_diffrn_reflns_theta_min 1.48
_exptl_absorpt_coefficient_mu 0.095
_exptl_absorpt_correction_type none
_exptl_crystal_colour red
_exptl_crystal_density_diffrn 1.292
_exptl_crystal_description block
_exptl_crystal_F_000 304
_exptl_crystal_size_max 0.25
_exptl_crystal_size_mid 0.23
_exptl_crystal_size_min 0.18
_refine_diff_density_max 0.378
_refine_diff_density_min -0.363
_refine_diff_density_rms 0.083
_refine_ls_extinction_method none
_refine_ls_goodness_of_fit_ref 1.040
_refine_ls_hydrogen_treatment mixed
_refine_ls_matrix_type full
_refine_ls_number_parameters 191
_refine_ls_number_reflns 3287
_refine_ls_number_restraints 0
_refine_ls_restrained_S_all 1.040
_refine_ls_R_factor_all 0.0810
_refine_ls_R_factor_gt 0.0561
_refine_ls_shift/su_max 0.000
_refine_ls_shift/su_mean 0.000
_refine_ls_structure_factor_coef Fsqd
_refine_ls_weighting_details 'calc w=1/[\s^2^(Fo^2^)+(0.1212P)^2^+0.0000P] where P=(Fo^2^+2Fc^2^)/3'
_refine_ls_weighting_scheme calc
_refine_ls_wR_factor_gt 0.1576
_refine_ls_wR_factor_ref 0.1900
_reflns_number_gt 2388
_reflns_number_total 3287
_reflns_threshold_expression I>2sigma(I)
_cod_data_source_file ja212104b_si_002_2.cif
_cod_data_source_block lucie2
_cod_database_code 4117945

loop_
_symmetry_equiv_pos_as_xyz
'x, y, z'
'-x, -y, -z'

loop_
_atom_site_label
_atom_site_type_symbol
_atom_site_fract_x
_atom_site_fract_y
_atom_site_fract_z
_atom_site_U_iso_or_equiv
_atom_site_adp_type
_atom_site_occupancy
_atom_site_symmetry_multiplicity
_atom_site_calc_flag
_atom_site_refinement_flags
C1 C 0.8323(3) 0.16967(18) 0.79368(12) 0.0299(4) Uani 1 1 d .
H1 H 0.9790 0.1289 0.8146 0.036 Uiso 1 1 calc R
C2 C 0.7248(3) 0.12106(17) 0.69725(12) 0.0282(4) Uani 1 1 d .
C3 C 0.4999(3) 0.19071(18) 0.66016(12) 0.0316(4) Uani 1 1 d .
C4 C 0.3951(3) 0.30057(18) 0.72799(12) 0.0327(4) Uani 1 1 d .
H4 H 0.2524 0.3439 0.7064 0.039 Uiso 1 1 calc R
C5 C 0.4909(3) 0.34947(17) 0.82609(12) 0.0309(4) Uani 1 1 d .
C6 C 0.7212(3) 0.27899(17) 0.85901(12) 0.0283(4) Uani 1 1 d .
C7 C 1.0182(3) -0.07039(18) 0.65005(13) 0.0336(4) Uani 1 1 d .
H7A H 0.9996 -0.1005 0.7078 0.040 Uiso 1 1 calc R
H7B H 1.1721 -0.0074 0.6649 0.040 Uiso 1 1 calc R
C8 C 1.0442(3) -0.20267(18) 0.56444(13) 0.0354(4) Uani 1 1 d .
H8A H 1.0290 -0.1749 0.5043 0.043 Uiso 1 1 calc R
H8B H 1.2126 -0.2395 0.5733 0.043 Uiso 1 1 calc R
C9 C 0.8507(3) -0.32132(18) 0.55259(13) 0.0357(4) Uani 1 1 d .
H9A H 0.6816 -0.2832 0.5525 0.043 Uiso 1 1 calc R
H9B H 0.8563 -0.3988 0.4904 0.043 Uiso 1 1 calc R
C10 C 0.7179(4) -0.4752(2) 0.63550(16) 0.0531(6) Uani 1 1 d .
H10A H 0.5609 -0.4265 0.6450 0.080 Uiso 1 1 calc R
H10B H 0.7672 -0.5129 0.6896 0.080 Uiso 1 1 calc R
H10C H 0.6952 -0.5549 0.5743 0.080 Uiso 1 1 calc R
C11 C 1.0052(3) 0.27350(19) 1.00302(12) 0.0328(4) Uani 1 1 d .
H11A H 1.1644 0.3114 0.9908 0.039 Uiso 1 1 calc R
H11B H 1.0006 0.1670 0.9767 0.039 Uiso 1 1 calc R
C12 C 0.9936(3) 0.31842(18) 1.11186(12) 0.0325(4) Uani 1 1 d .
H12A H 1.1451 0.2873 1.1438 0.039 Uiso 1 1 calc R
H12B H 0.9949 0.4249 1.1372 0.039 Uiso 1 1 calc R
C13 C 0.7674(3) 0.25692(19) 1.13889(13) 0.0344(4) Uani 1 1 d .
H13A H 0.7601 0.2990 1.2095 0.041 Uiso 1 1 calc R
H13B H 0.6141 0.2807 1.1036 0.041 Uiso 1 1 calc R
C14 C 0.5631(4) 0.0392(2) 1.13052(17) 0.0493(5) Uani 1 1 d .
H14A H 0.5354 0.0816 1.1985 0.074 Uiso 1 1 calc R
H14B H 0.5829 -0.0646 1.1165 0.074 Uiso 1 1 calc R
H14C H 0.4196 0.0554 1.0879 0.074 Uiso 1 1 calc R
N1 N 0.8030(3) 0.01107(15) 0.63059(11) 0.0312(4) Uani 1 1 d .
N2 N 0.7960(3) 0.32789(16) 0.95321(10) 0.0307(4) Uani 1 1 d .
O1 O 0.4244(3) 0.14209(13) 0.57132(9) 0.0433(4) Uani 1 1 d .
O2 O 0.4034(3) 0.44491(14) 0.89077(9) 0.0444(4) Uani 1 1 d .
O3 O 0.9063(3) -0.37599(14) 0.63206(10) 0.0469(4) Uani 1 1 d .
O4 O 0.7820(2) 0.10452(13) 1.11413(10) 0.0398(4) Uani 1 1 d .
H1N H 0.712(4) -0.012(2) 0.5712(18) 0.053(6) Uiso 1 1 d .
H2N H 0.709(3) 0.394(2) 0.9837(15) 0.036(5) Uiso 1 1 d .

loop_
_atom_site_aniso_label
_atom_site_aniso_U_11
_atom_site_aniso_U_22
_atom_site_aniso_U_33
_atom_site_aniso_U_23
_atom_site_aniso_U_13
_atom_site_aniso_U_12
C1 0.0337(9) 0.0302(8) 0.0248(9) 0.0065(7) 0.0052(7) 0.0046(7)
C2 0.0369(9) 0.0246(8) 0.0232(8) 0.0060(7) 0.0083(7) 0.0019(6)
C3 0.0440(9) 0.0277(8) 0.0225(9) 0.0076(7) 0.0029(7) 0.0026(7)
C4 0.0414(10) 0.0313(9) 0.0263(9) 0.0099(7) 0.0047(7) 0.0109(7)
C5 0.0416(9) 0.0260(8) 0.0261(9) 0.0078(7) 0.0084(7) 0.0071(7)
C6 0.0358(9) 0.0268(8) 0.0229(8) 0.0077(7) 0.0055(7) -0.0004(6)
C7 0.0346(9) 0.0312(9) 0.0324(10) 0.0059(7) 0.0047(7) 0.0037(7)
C8 0.0374(9) 0.0358(9) 0.0323(10) 0.0079(8) 0.0084(7) 0.0108(7)
C9 0.0421(9) 0.0330(9) 0.0272(9) 0.0048(7) -0.0024(7) 0.0090(7)
C10 0.0705(14) 0.0419(11) 0.0427(12) 0.0107(10) -0.0010(10) -0.0124(10)
C11 0.0359(9) 0.0354(9) 0.0260(9) 0.0079(7) 0.0044(7) 0.0062(7)
C12 0.0364(9) 0.0348(9) 0.0237(9) 0.0069(7) -0.0001(7) 0.0053(7)
C13 0.0406(10) 0.0388(10) 0.0247(9) 0.0108(7) 0.0047(7) 0.0100(7)
C14 0.0453(11) 0.0493(12) 0.0583(14) 0.0241(11) 0.0068(10) 0.0003(9)
N1 0.0408(8) 0.0282(7) 0.0228(8) 0.0051(6) 0.0054(6) 0.0065(6)
N2 0.0405(8) 0.0289(7) 0.0210(7) 0.0044(6) 0.0058(6) 0.0074(6)
O1 0.0611(8) 0.0412(8) 0.0219(7) 0.0036(6) -0.0012(6) 0.0142(6)
O2 0.0589(8) 0.0441(8) 0.0267(7) 0.0046(6) 0.0079(6) 0.0236(6)
O3 0.0601(9) 0.0399(8) 0.0377(8) 0.0157(6) -0.0134(6) -0.0097(6)
O4 0.0399(7) 0.0380(7) 0.0450(8) 0.0175(6) 0.0070(6) 0.0061(5)

loop_
_atom_type_symbol
_atom_type_description
_atom_type_scat_dispersion_real
_atom_type_scat_dispersion_imag
_atom_type_scat_source
C C 0.0033 0.0016 'International Tables Vol C Tables 4.2.6.8 and 6.1.1.4'
H H 0.0000 0.0000 'International Tables Vol C Tables 4.2.6.8 and 6.1.1.4'
N N 0.0061 0.0033 'International Tables Vol C Tables 4.2.6.8 and 6.1.1.4'
O O 0.0106 0.0060 'International Tables Vol C Tables 4.2.6.8 and 6.1.1.4'

loop_
_geom_angle_atom_site_label_1
_geom_angle_atom_site_label_2
_geom_angle_atom_site_label_3
_geom_angle
C2 C1 C6 118.74(16)
C2 C1 H1 120.6
C6 C1 H1 120.6
N1 C2 C1 123.94(16)
N1 C2 C3 114.20(14)
C1 C2 C3 121.85(14)
O1 C3 C4 126.04(16)
O1 C3 C2 116.49(14)
C4 C3 C2 117.46(15)
C5 C4 C3 122.68(16)
C5 C4 H4 118.7
C3 C4 H4 118.7
O2 C5 C4 125.95(16)
O2 C5 C6 116.27(15)
C4 C5 C6 117.77(14)
N2 C6 C1 124.41(16)
N2 C6 C5 114.17(14)
C1 C6 C5 121.39(15)
N1 C7 C8 111.91(14)
N1 C7 H7A 109.2
C8 C7 H7A 109.2
N1 C7 H7B 109.2
C8 C7 H7B 109.2
H7A C7 H7B 107.9
C9 C8 C7 112.80(14)
C9 C8 H8A 109.0
C7 C8 H8A 109.0
C9 C8 H8B 109.0
C7 C8 H8B 109.0
H8A C8 H8B 107.8
O3 C9 C8 107.41(14)
O3 C9 H9A 110.2
C8 C9 H9A 110.2
O3 C9 H9B 110.2
C8 C9 H9B 110.2
H9A C9 H9B 108.5
O3 C10 H10A 109.5
O3 C10 H10B 109.5
H10A C10 H10B 109.5
O3 C10 H10C 109.5
H10A C10 H10C 109.5
H10B C10 H10C 109.5
N2 C11 C12 111.01(13)
N2 C11 H11A 109.4
C12 C11 H11A 109.4
N2 C11 H11B 109.4
C12 C11 H11B 109.4
H11A C11 H11B 108.0
C13 C12 C11 113.79(14)
C13 C12 H12A 108.8
C11 C12 H12A 108.8
C13 C12 H12B 108.8
C11 C12 H12B 108.8
H12A C12 H12B 107.7
O4 C13 C12 108.96(13)
O4 C13 H13A 109.9
C12 C13 H13A 109.9
O4 C13 H13B 109.9
C12 C13 H13B 109.9
H13A C13 H13B 108.3
O4 C14 H14A 109.5
O4 C14 H14B 109.5
H14A C14 H14B 109.5
O4 C14 H14C 109.5
H14A C14 H14C 109.5
H14B C14 H14C 109.5
C2 N1 C7 123.35(15)
C2 N1 H1N 114.9(14)
C7 N1 H1N 121.7(14)
C6 N2 C11 124.60(14)
C6 N2 H2N 113.4(14)
C11 N2 H2N 121.9(14)
C10 O3 C9 112.32(15)
C14 O4 C13 111.45(13)

loop_
_geom_bond_atom_site_label_1
_geom_bond_atom_site_label_2
_geom_bond_distance
C1 C2 1.388(2)
C1 C6 1.389(2)
C1 H1 0.9500
C2 N1 1.319(2)
C2 C3 1.522(2)
C3 O1 1.249(2)
C3 C4 1.393(2)
C4 C5 1.392(2)
C4 H4 0.9500
C5 O2 1.247(2)
C5 C6 1.526(2)
C6 N2 1.318(2)
C7 N1 1.464(2)
C7 C8 1.515(2)
C7 H7A 0.9900
C7 H7B 0.9900
C8 C9 1.508(2)
C8 H8A 0.9900
C8 H8B 0.9900
C9 O3 1.422(2)
C9 H9A 0.9900
C9 H9B 0.9900
C10 O3 1.414(2)
C10 H10A 0.9800
C10 H10B 0.9800
C10 H10C 0.9800
C11 N2 1.463(2)
C11 C12 1.520(2)
C11 H11A 0.9900
C11 H11B 0.9900
C12 C13 1.502(3)
C12 H12A 0.9900
C12 H12B 0.9900
C13 O4 1.425(2)
C13 H13A 0.9900
C13 H13B 0.9900
C14 O4 1.418(2)
C14 H14A 0.9800
C14 H14B 0.9800
C14 H14C 0.9800
N1 H1N 0.90(2)
N2 H2N 0.85(2)

loop_
_geom_hbond_atom_site_label_D
_geom_hbond_atom_site_label_H
_geom_hbond_atom_site_label_A
_geom_hbond_distance_DH
_geom_hbond_distance_HA
_geom_hbond_distance_DA
_geom_hbond_angle_DHA
_geom_hbond_site_symmetry_A
N2 H2N O2 0.85(2) 2.17(2) 2.9629(19) 156.3(18) 2_667
N1 H1N O1 0.90(2) 2.11(2) 2.9652(19) 157(2) 2_656
N2 H2N O2 0.85(2) 2.167(19) 2.619(2) 113.2(17) .

loop_
_geom_torsion_atom_site_label_1
_geom_torsion_atom_site_label_2
_geom_torsion_atom_site_label_3
_geom_torsion_atom_site_label_4
_geom_torsion
C6 C1 C2 N1 -174.80(15)
C6 C1 C2 C3 4.1(2)
N1 C2 C3 O1 -3.8(2)
C1 C2 C3 O1 177.26(15)
N1 C2 C3 C4 175.28(15)
C1 C2 C3 C4 -3.7(2)
O1 C3 C4 C5 -179.72(16)
C2 C3 C4 C5 1.3(3)
C3 C4 C5 O2 -178.40(16)
C3 C4 C5 C6 0.4(3)
C2 C1 C6 N2 175.54(15)
C2 C1 C6 C5 -2.2(2)
O2 C5 C6 N2 0.9(2)
C4 C5 C6 N2 -178.00(14)
O2 C5 C6 C1 178.87(15)
C4 C5 C6 C1 0.0(2)
N1 C7 C8 C9 -73.50(19)
C7 C8 C9 O3 -69.03(18)
N2 C11 C12 C13 63.46(19)
C11 C12 C13 O4 66.25(19)
C1 C2 N1 C7 -1.9(3)
C3 C2 N1 C7 179.18(14)
C8 C7 N1 C2 172.25(15)
C1 C6 N2 C11 -0.6(3)
C5 C6 N2 C11 177.28(14)
C12 C11 N2 C6 -162.64(15)
C8 C9 O3 C10 172.24(15)
C12 C13 O4 C14 -175.08(15)

loop_
_cod_related_entry_id
_cod_related_entry_database
_cod_related_entry_code
1 ChemSpider 30660627
